data_1530097
loop_
_publ_author_name
'Hoenle, W.'
'Simon, A.'
'Miller, G.'

_publ_section_title
;
 Preparation, Crystal Structures, and Electronic Properties of Li Ga Cl3
 and Li Ga I3
;
_journal_name_full 'Journal of Solid State Chemistry'
_journal_page_first 147
_journal_page_last 155
_journal_volume 75
_journal_year 1988
_chemical_formula_sum 'Ga I3 Li'
_chemical_name_systematic 'Li Ga I3'
_space_group_IT_number 11
_symmetry_space_group_name_Hall '-P 2yb'
_symmetry_space_group_name_H-M 'P 1 21/m 1'
_cell_angle_alpha 90
_cell_angle_beta 91.77
_cell_angle_gamma 90
_cell_formula_units_Z 4
_cell_length_a 8.467
_cell_length_b 11.372
_cell_length_c 7.132
_cell_volume 686.389
_citation_journal_id_ASTM JSSCBI
_cod_data_source_file Hoenle_JSSCBI_1988_1642.cif
_cod_data_source_block Ga1I3Li1
_cod_original_cell_volume 686.3892
_cod_original_formula_sum 'Ga1 I3 Li1'
_cod_database_code 1530097

loop_
_symmetry_equiv_pos_as_xyz
x,y,z
-x,y+1/2,-z
-x,-y,-z
x,-y-1/2,z

loop_
_atom_site_label
_atom_site_type_symbol
_atom_site_fract_x
_atom_site_fract_y
_atom_site_fract_z
_atom_site_occupancy
_atom_site_U_iso_or_equiv
Ga1 Ga+2 0.2434 0.25 0.8674 1 0.0
I1 I-1 0.4521 0.25 0.142 1 0.0
I3 I-1 0.32075 0.0709 0.6609 1 0.0
I2 I-1 0.9337 0.25 0.3264 1 0.0
Li2 Li+1 0.5 0 0 1 0.0
Li1 Li+1 0 0 0.5 1 0.0
I4 I-1 0.81678 0.06975 0.8251 1 0.0
Ga2 Ga+2 0.9716 0.25 0.9664 1 0.0
